data_4061663
loop_
_publ_author_name
Camerano,J.A.
Casado,M.A.
Ciriano,M.A.
Lahoz,F.J.
Oro,L.A.

_publ_section_title
;
A Trithiol Protio-Ligand and its Fixation to the Periphery
of a Carbosilane Dendrimer as Scaffolds for Polynuclear
Rhodium and Iridium Complexes and Metallodendrimers #
;
_journal_name_full Organometallics
_journal_paper_doi 10.1021/om0504957
_journal_year 2005
_chemical_absolute_configuration ad
_chemical_formula_moiety 'C33 H39 O Rh3 S3'
_chemical_formula_sum 'C33 H39 O Rh3 S3'
_chemical_formula_weight 856.55
_space_group_IT_number 19
_space_group_name_Hall 'P 2ac 2ab'
_space_group_name_H-M_alt 'P 21 21 21'
_symmetry_cell_setting orthorhombic
_symmetry_space_group_name_Hall 'P 2ac 2ab'
_symmetry_space_group_name_H-M 'P 21 21 21'
_cell_angle_alpha 90.00
_cell_angle_beta 90.00
_cell_angle_gamma 90.00
_cell_formula_units_Z 4
_cell_length_a 13.6332(7)
_cell_length_b 14.4891(7)
_cell_length_c 14.9966(8)
_cell_measurement_temperature 100(2)
_cell_volume 2962.3(3)
_diffrn_ambient_temperature 100(2)
_exptl_crystal_density_diffrn 1.921
_cod_database_code 4061663

loop_
_symmetry_equiv_pos_as_xyz
'x, y, z'
'-x+1/2, -y, z+1/2'
'-x, y+1/2, -z+1/2'
'x+1/2, -y+1/2, -z'

loop_
_atom_site_label
_atom_site_type_symbol
_atom_site_fract_x
_atom_site_fract_y
_atom_site_fract_z
_atom_site_U_iso_or_equiv
_atom_site_adp_type
_atom_site_occupancy
_atom_site_symmetry_multiplicity
_atom_site_calc_flag
_atom_site_refinement_flags
_atom_site_disorder_assembly
_atom_site_disorder_group
Rh1 Rh 0.463639(18) 0.339373(16) 0.102850(14) 0.01174(5) Uani 1 1 d . . .
Rh2 Rh 0.390312(18) 0.138220(16) 0.012447(14) 0.01168(5) Uani 1 1 d . . .
Rh3 Rh 0.536121(18) 0.121432(15) 0.183077(14) 0.01129(5) Uani 1 1 d . . .
S1 S 0.31435(6) 0.27416(5) 0.06459(5) 0.01295(15) Uani 1 1 d . . .
S2 S 0.47731(5) 0.26013(5) 0.23931(5) 0.01197(15) Uani 1 1 d . . .
S3 S 0.38100(6) 0.05708(5) 0.14511(5) 0.01242(14) Uani 1 1 d . . .
O1 O 0.15895(16) 0.29070(15) 0.33475(14) 0.0160(5) Uani 1 1 d . . .
C1 C 0.6144(2) 0.3837(2) 0.0815(2) 0.0173(6) Uani 1 1 d . . .
H1 H 0.656(2) 0.335(2) 0.094(2) 0.010(8) Uiso 1 1 d . . .
C2 C 0.5681(2) 0.4437(2) 0.1394(2) 0.0168(7) Uani 1 1 d . . .
H2 H 0.577(3) 0.447(3) 0.191(2) 0.020(10) Uiso 1 1 d . . .
C3 C 0.5230(2) 0.5207(2) 0.0817(2) 0.0182(7) Uani 1 1 d . . .
H3 H 0.508(3) 0.579(3) 0.105(3) 0.038(12) Uiso 1 1 d . . .
C4 C 0.4411(2) 0.4670(2) 0.0345(2) 0.0167(7) Uani 1 1 d . . .
H4 H 0.374(2) 0.487(2) 0.0316(19) 0.006(8) Uiso 1 1 d . . .
C5 C 0.4871(2) 0.4061(2) -0.0235(2) 0.0168(7) Uani 1 1 d . . .
H5 H 0.466(3) 0.382(2) -0.070(2) 0.015(8) Uiso 1 1 d . . .
C6 C 0.5978(2) 0.4229(2) -0.0130(2) 0.0184(7) Uani 1 1 d . . .
H6 H 0.640(2) 0.398(2) -0.062(2) 0.013(9) Uiso 1 1 d . . .
C7 C 0.5989(2) 0.5276(2) 0.0059(2) 0.0183(7) Uani 1 1 d . . .
H7A H 0.580(3) 0.563(3) -0.050(2) 0.022 Uiso 1 1 d . . .
H7B H 0.655(3) 0.547(2) 0.022(2) 0.014(9) Uiso 1 1 d . . .
C8 C 0.4647(3) 0.0256(2) -0.04977(19) 0.0155(6) Uani 1 1 d . . .
H8 H 0.492(3) -0.022(3) -0.012(2) 0.024(10) Uiso 1 1 d . . .
C9 C 0.3687(2) 0.0306(2) -0.0811(2) 0.0164(7) Uani 1 1 d . . .
H9 H 0.324(3) -0.007(3) -0.061(2) 0.022(10) Uiso 1 1 d . . .
C10 C 0.3711(2) 0.0897(2) -0.1657(2) 0.0192(7) Uani 1 1 d . . .
H10A H 0.321(2) 0.088(2) -0.201(2) 0.006(8) Uiso 1 1 d . . .
C11 C 0.3928(3) 0.1850(2) -0.12417(19) 0.0176(6) Uani 1 1 d . . .
H11 H 0.359(2) 0.246(3) -0.136(2) 0.021 Uiso 1 1 d . . .
C12 C 0.4890(2) 0.1797(2) -0.0929(2) 0.0179(7) Uani 1 1 d . . .
H12 H 0.525(3) 0.221(2) -0.074(2) 0.013(8) Uiso 1 1 d . . .
C13 C 0.5259(3) 0.0829(2) -0.1153(2) 0.0169(6) Uani 1 1 d . . .
H13 H 0.590(3) 0.075(3) -0.116(3) 0.029(11) Uiso 1 1 d . . .
C14 C 0.4730(3) 0.0637(3) -0.2045(2) 0.0217(7) Uani 1 1 d . . .
H14A H 0.480(2) -0.004(2) -0.228(2) 0.011(8) Uiso 1 1 d . . .
H14B H 0.491(3) 0.105(2) -0.244(2) 0.018(9) Uiso 1 1 d . . .
C15 C 0.6105(2) -0.0102(2) 0.1829(2) 0.0158(6) Uani 1 1 d . . .
H15 H 0.568(2) -0.055(2) 0.178(2) 0.011(8) Uiso 1 1 d . . .
C16 C 0.6397(2) 0.0381(2) 0.1080(2) 0.0155(6) Uani 1 1 d . . .
H16 H 0.624(3) 0.028(3) 0.053(2) 0.024(10) Uiso 1 1 d . . .
C17 C 0.7317(2) 0.0929(2) 0.1345(2) 0.0150(6) Uani 1 1 d . . .
H17 H 0.768(2) 0.115(2) 0.092(2) 0.010(8) Uiso 1 1 d . . .
C18 C 0.6849(2) 0.1647(2) 0.1971(2) 0.0149(6) Uani 1 1 d . . .
H18 H 0.695(3) 0.232(3) 0.192(3) 0.034(11) Uiso 1 1 d . . .
C19 C 0.6554(2) 0.1154(2) 0.2728(2) 0.0148(6) Uani 1 1 d . . .
H19 H 0.645(2) 0.141(3) 0.333(2) 0.018 Uiso 1 1 d . . .
C20 C 0.6839(2) 0.0145(2) 0.2565(2) 0.0166(6) Uani 1 1 d . . .
H20 H 0.692(3) -0.021(2) 0.303(2) 0.015(9) Uiso 1 1 d . . .
C21 C 0.7791(2) 0.0265(2) 0.2022(2) 0.0169(7) Uani 1 1 d . . .
H21A H 0.832(3) 0.054(2) 0.235(2) 0.011(8) Uiso 1 1 d . . .
H21B H 0.800(2) -0.031(2) 0.178(2) 0.012(8) Uiso 1 1 d . . .
C22 C 0.2372(2) 0.2561(2) 0.1626(2) 0.0124(6) Uani 1 1 d . . .
H22A H 0.178(3) 0.227(2) 0.143(2) 0.015 Uiso 1 1 d . . .
H22B H 0.217(3) 0.315(2) 0.178(2) 0.017(9) Uiso 1 1 d . . .
C23 C 0.3578(2) 0.2441(2) 0.2916(2) 0.0127(6) Uani 1 1 d . . .
H23A H 0.370(2) 0.214(2) 0.345(2) 0.007(8) Uiso 1 1 d . . .
H23B H 0.339(3) 0.301(3) 0.313(2) 0.024(10) Uiso 1 1 d . . .
C24 C 0.2869(2) 0.0977(2) 0.2222(2) 0.0133(6) Uani 1 1 d . . .
H24A H 0.225(3) 0.071(2) 0.201(2) 0.018(9) Uiso 1 1 d . . .
H24B H 0.302(3) 0.066(2) 0.273(2) 0.016(9) Uiso 1 1 d . . .
C25 C 0.2722(2) 0.2001(2) 0.24225(19) 0.0111(6) Uani 1 1 d . . .
C26 C 0.1853(2) 0.1996(2) 0.3098(2) 0.0149(6) Uani 1 1 d . . .
H26A H 0.124(3) 0.173(2) 0.281(2) 0.018 Uiso 1 1 d . . .
H26B H 0.202(2) 0.168(2) 0.362(2) 0.013(9) Uiso 1 1 d . . .
C27 C 0.1134(3) 0.2950(2) 0.4209(2) 0.0192(7) Uani 1 1 d . . .
H27A H 0.088(2) 0.357(3) 0.426(2) 0.017(9) Uiso 1 1 d . . .
H27B H 0.061(2) 0.249(2) 0.427(2) 0.013(8) Uiso 1 1 d . . .
C28 C 0.1850(2) 0.2749(2) 0.4956(2) 0.0177(7) Uani 1 1 d . . .
C29 C 0.1730(3) 0.1993(2) 0.5518(2) 0.0212(7) Uani 1 1 d . . .
H29 H 0.115(3) 0.163(3) 0.544(2) 0.029(10) Uiso 1 1 d . . .
C30 C 0.2417(3) 0.1815(2) 0.6177(2) 0.0227(7) Uani 1 1 d . . .
H30 H 0.228(3) 0.135(3) 0.654(3) 0.034(11) Uiso 1 1 d . . .
C31 C 0.3221(3) 0.2368(3) 0.6276(2) 0.0250(8) Uani 1 1 d . . .
H31 H 0.362(3) 0.225(3) 0.667(3) 0.036(13) Uiso 1 1 d . . .
C32 C 0.3348(3) 0.3129(3) 0.5723(2) 0.0233(7) Uani 1 1 d . . .
H32 H 0.389(3) 0.350(2) 0.577(2) 0.014(8) Uiso 1 1 d . . .
C33 C 0.2663(3) 0.3312(2) 0.5063(2) 0.0202(7) Uani 1 1 d . . .
H33 H 0.271(3) 0.379(3) 0.475(3) 0.036(12) Uiso 1 1 d . . .

loop_
_atom_site_aniso_label
_atom_site_aniso_U_11
_atom_site_aniso_U_22
_atom_site_aniso_U_33
_atom_site_aniso_U_23
_atom_site_aniso_U_13
_atom_site_aniso_U_12
Rh1 0.01275(11) 0.01003(11) 0.01245(10) -0.00030(8) 0.00062(10) -0.00183(9)
Rh2 0.01225(11) 0.01135(11) 0.01145(10) -0.00066(8) 0.00019(9) -0.00098(9)
Rh3 0.01060(11) 0.00955(11) 0.01372(10) 0.00002(8) -0.00017(9) 0.00047(10)
S1 0.0144(4) 0.0124(4) 0.0120(3) 0.0012(3) -0.0010(3) -0.0011(3)
S2 0.0107(4) 0.0109(3) 0.0144(3) -0.0005(3) -0.0007(3) -0.0003(3)
S3 0.0133(4) 0.0098(3) 0.0142(3) -0.0008(3) 0.0000(3) -0.0005(3)
O1 0.0171(11) 0.0144(11) 0.0163(11) -0.0006(8) 0.0051(9) 0.0045(9)
C1 0.0125(14) 0.0151(15) 0.0242(15) 0.0065(12) 0.0000(13) -0.0014(14)
C2 0.0168(16) 0.0180(16) 0.0157(15) -0.0011(12) -0.0017(12) -0.0093(13)
C3 0.0190(17) 0.0124(15) 0.0233(16) -0.0043(12) 0.0035(14) -0.0023(13)
C4 0.0137(17) 0.0135(15) 0.0230(16) 0.0060(12) 0.0009(13) -0.0007(13)
C5 0.0222(18) 0.0144(15) 0.0138(14) 0.0005(12) 0.0004(13) -0.0027(13)
C6 0.0176(17) 0.0185(16) 0.0191(15) 0.0031(13) 0.0062(14) 0.0015(13)
C7 0.0137(17) 0.0161(16) 0.0250(17) 0.0044(13) 0.0026(14) -0.0033(13)
C8 0.0185(16) 0.0102(14) 0.0177(14) -0.0021(11) 0.0024(14) -0.0004(14)
C9 0.0175(17) 0.0143(16) 0.0174(15) -0.0066(12) 0.0021(13) -0.0044(13)
C10 0.0160(17) 0.0249(18) 0.0168(16) -0.0050(13) -0.0017(13) 0.0004(14)
C11 0.0220(17) 0.0172(16) 0.0136(14) 0.0031(11) -0.0001(14) 0.0001(14)
C12 0.0188(17) 0.0154(16) 0.0194(16) 0.0012(12) 0.0056(13) -0.0040(13)
C13 0.0111(16) 0.0194(16) 0.0203(15) -0.0018(12) 0.0048(13) -0.0010(13)
C14 0.0245(18) 0.0250(18) 0.0155(14) 0.0005(13) 0.0047(14) 0.0013(16)
C15 0.0137(15) 0.0079(14) 0.0258(16) -0.0019(12) 0.0010(14) 0.0003(13)
C16 0.0136(16) 0.0166(16) 0.0162(15) -0.0019(12) -0.0013(12) 0.0045(12)
C17 0.0150(16) 0.0148(15) 0.0151(15) 0.0003(12) 0.0030(12) 0.0037(13)
C18 0.0102(14) 0.0145(16) 0.0200(15) 0.0025(12) -0.0019(12) -0.0010(12)
C19 0.0120(14) 0.0158(16) 0.0167(15) -0.0006(12) -0.0007(12) 0.0022(12)
C20 0.0176(17) 0.0131(15) 0.0191(16) 0.0057(12) 0.0007(13) 0.0029(13)
C21 0.0101(15) 0.0170(17) 0.0235(17) 0.0013(13) -0.0023(13) 0.0036(13)
C22 0.0128(15) 0.0096(15) 0.0148(15) -0.0013(11) 0.0003(12) -0.0001(12)
C23 0.0133(16) 0.0142(16) 0.0108(14) 0.0001(11) 0.0005(11) -0.0006(12)
C24 0.0132(15) 0.0130(15) 0.0135(14) 0.0011(12) 0.0019(12) -0.0005(12)
C25 0.0091(14) 0.0116(14) 0.0126(14) -0.0010(11) 0.0012(11) -0.0011(11)
C26 0.0148(16) 0.0125(15) 0.0174(15) 0.0001(12) 0.0049(13) 0.0003(12)
C27 0.0188(17) 0.0205(17) 0.0184(15) 0.0001(13) 0.0063(14) 0.0028(15)
C28 0.0195(16) 0.0202(16) 0.0134(14) -0.0034(12) 0.0046(13) 0.0012(13)
C29 0.0267(19) 0.0171(17) 0.0199(16) -0.0039(13) 0.0054(15) -0.0035(15)
C30 0.032(2) 0.0174(17) 0.0184(16) -0.0004(13) 0.0040(15) 0.0019(15)
C31 0.028(2) 0.028(2) 0.0188(17) -0.0022(14) 0.0003(15) 0.0089(16)
C32 0.0198(18) 0.027(2) 0.0231(17) -0.0035(15) 0.0047(14) -0.0021(15)
C33 0.0240(18) 0.0172(16) 0.0193(16) 0.0018(13) 0.0047(14) -0.0039(14)

loop_
_geom_bond_atom_site_label_1
_geom_bond_atom_site_label_2
_geom_bond_distance
_geom_bond_site_symmetry_2
_geom_bond_publ_flag
Rh1 C4 2.137(3) . ?
Rh1 C2 2.148(3) . ?
Rh1 C5 2.152(3) . ?
Rh1 C1 2.177(3) . ?
Rh1 S1 2.3161(8) . ?
Rh1 S2 2.3539(7) . ?
Rh2 C9 2.118(3) . ?
Rh2 C8 2.136(3) . ?
Rh2 C11 2.158(3) . ?
Rh2 C12 2.160(3) . ?
Rh2 S3 2.3145(7) . ?
Rh2 S1 2.3587(8) . ?
Rh3 C19 2.113(3) . ?
Rh3 C18 2.134(3) . ?
Rh3 C15 2.160(3) . ?
Rh3 C16 2.173(3) . ?
Rh3 S2 2.3222(7) . ?
Rh3 S3 2.3803(8) . ?
S1 C22 1.825(3) . ?
S2 C23 1.823(3) . ?
S3 C24 1.824(3) . ?
O1 C26 1.418(4) . ?
O1 C27 1.435(4) . ?
C1 C2 1.382(5) . ?
C1 C6 1.543(4) . ?
C1 H1 0.92(3) . ?
C2 C3 1.541(5) . ?
C2 H2 0.79(4) . ?
C3 C4 1.534(4) . ?
C3 C7 1.541(4) . ?
C3 H3 0.94(4) . ?
C4 C5 1.388(4) . ?
C4 H4 0.96(3) . ?
C5 C6 1.537(5) . ?
C5 H5 0.84(3) . ?
C6 C7 1.544(4) . ?
C6 H6 1.01(3) . ?
C7 H7A 1.02(4) . ?
C7 H7B 0.85(3) . ?
C8 C9 1.393(5) . ?
C8 C13 1.533(4) . ?
C8 H8 0.97(4) . ?
C9 C10 1.531(5) . ?
C9 H9 0.87(4) . ?
C10 C11 1.544(5) . ?
C10 C14 1.553(5) . ?
C10 H10A 0.87(3) . ?
C11 C12 1.394(5) . ?
C11 H11 1.00(4) . ?
C12 C13 1.527(4) . ?
C12 H12 0.83(3) . ?
C13 C14 1.546(5) . ?
C13 H13 0.87(4) . ?
C14 H14A 1.05(3) . ?
C14 H14B 0.88(4) . ?
C15 C16 1.382(4) . ?
C15 C20 1.533(5) . ?
C15 H15 0.87(3) . ?
C16 C17 1.537(4) . ?
C16 H16 0.86(4) . ?
C17 C18 1.540(4) . ?
C17 C21 1.540(4) . ?
C17 H17 0.87(3) . ?
C18 C19 1.401(4) . ?
C18 H18 0.99(4) . ?
C19 C20 1.533(4) . ?
C19 H19 0.99(3) . ?
C20 C21 1.541(5) . ?
C20 H20 0.87(3) . ?
C21 H21A 0.96(3) . ?
C21 H21B 0.95(3) . ?
C22 C25 1.521(4) . ?
C22 H22A 0.96(4) . ?
C22 H22B 0.93(4) . ?
C23 C25 1.522(4) . ?
C23 H23A 0.93(3) . ?
C23 H23B 0.93(4) . ?
C24 C25 1.528(4) . ?
C24 H24A 0.98(4) . ?
C24 H24B 0.91(4) . ?
C25 C26 1.558(4) . ?
C26 H26A 1.02(4) . ?
C26 H26B 0.93(3) . ?
C27 C28 1.513(5) . ?
C27 H27A 0.97(4) . ?
C27 H27B 0.98(3) . ?
C28 C33 1.386(5) . ?
C28 C29 1.392(5) . ?
C29 C30 1.386(5) . ?
C29 H29 0.95(4) . ?
C30 C31 1.365(5) . ?
C30 H30 0.89(4) . ?
C31 C32 1.391(5) . ?
C31 H31 0.82(4) . ?
C32 C33 1.386(5) . ?
C32 H32 0.91(4) . ?
C33 H33 0.84(4) . ?
